data_4501908
loop_
_publ_author_name
'Liu, Hai-Yan'
'Wu, Hua'
'Ma, Jian-Fang'
'Liu, Ying-Ying'
'Liu, Bo'
'Yang, Jin'

_publ_section_title
;
 Syntheses, Structures, and Photoluminescence of Zinc(II) Coordination
 Polymers Based on Carboxylates and Flexible Bis-[(pyridyl)-benzimidazole]
 Ligands
;
_journal_issue 11
_journal_name_full 'Crystal Growth &amp; Design'
_journal_page_first 4795
_journal_paper_doi 10.1021/cg100688z
_journal_volume 10
_journal_year 2010
_chemical_formula_moiety 'C52 H50 N6 O10 Zn2'
_chemical_formula_sum 'C52 H50 N6 O10 Zn2'
_chemical_formula_weight 1049.72
_chemical_name_systematic
;
 ?
;
_space_group_IT_number 2
_symmetry_cell_setting triclinic
_symmetry_space_group_name_Hall '-P 1'
_symmetry_space_group_name_H-M 'P -1'
_atom_sites_solution_hydrogens geom
_atom_sites_solution_primary direct
_atom_sites_solution_secondary difmap
_audit_creation_method SHELXL-97
_cell_angle_alpha 107.783(5)
_cell_angle_beta 95.133(5)
_cell_angle_gamma 96.859(5)
_cell_formula_units_Z 1
_cell_length_a 10.156(5)
_cell_length_b 10.933(5)
_cell_length_c 12.072(5)
_cell_measurement_reflns_used 5714
_cell_measurement_temperature 293(2)
_cell_measurement_theta_max 29.3
_cell_measurement_theta_min 1.8
_cell_volume 1255.9(10)
_computing_cell_refinement CrysAlis
_computing_data_collection 'CrysAlis (Oxford Diffraction, 2006)'
_computing_data_reduction CrysAlis
_computing_structure_refinement 'SHELXL-97 (Sheldrick, 1997)'
_computing_structure_solution 'SHELXS-97 (Sheldrick, 1997)'
_diffrn_ambient_temperature 293(2)
_diffrn_detector_area_resol_mean 10.0
_diffrn_measured_fraction_theta_full 0.996
_diffrn_measured_fraction_theta_max 0.831
_diffrn_measurement_device_type 'Oxford Diffraction Gemini R Ultra'
_diffrn_measurement_method '\w scan'
_diffrn_radiation_monochromator graphite
_diffrn_radiation_source 'fine-focus sealed tube'
_diffrn_radiation_type MoK\a
_diffrn_radiation_wavelength 0.71069
_diffrn_reflns_av_R_equivalents 0.0441
_diffrn_reflns_av_sigmaI/netI 0.1169
_diffrn_reflns_limit_h_max 13
_diffrn_reflns_limit_h_min -9
_diffrn_reflns_limit_k_max 13
_diffrn_reflns_limit_k_min -13
_diffrn_reflns_limit_l_max 15
_diffrn_reflns_limit_l_min -15
_diffrn_reflns_number 9709
_diffrn_reflns_theta_full 25.00
_diffrn_reflns_theta_max 29.30
_diffrn_reflns_theta_min 1.79
_exptl_absorpt_coefficient_mu 1.018
_exptl_absorpt_correction_T_max 0.771
_exptl_absorpt_correction_T_min 0.640
_exptl_absorpt_correction_type multi-scan
_exptl_absorpt_process_details
;
CrysAlis (Oxford Diffraction, 2006)
;
_exptl_crystal_colour colorless
_exptl_crystal_density_diffrn 1.388
_exptl_crystal_density_method 'not measured'
_exptl_crystal_description block
_exptl_crystal_F_000 544
_exptl_crystal_size_max 0.28
_exptl_crystal_size_mid 0.22
_exptl_crystal_size_min 0.16
_refine_diff_density_max 0.789
_refine_diff_density_min -0.363
_refine_diff_density_rms 0.106
_refine_ls_extinction_method none
_refine_ls_goodness_of_fit_ref 0.920
_refine_ls_hydrogen_treatment constr
_refine_ls_matrix_type full
_refine_ls_number_parameters 313
_refine_ls_number_reflns 5714
_refine_ls_number_restraints 4
_refine_ls_restrained_S_all 0.928
_refine_ls_R_factor_all 0.1099
_refine_ls_R_factor_gt 0.0545
_refine_ls_shift/su_max 0.000
_refine_ls_shift/su_mean 0.000
_refine_ls_structure_factor_coef Fsqd
_refine_ls_weighting_details 'calc w=1/[\s^2^(Fo^2^)+(0.0634P)^2^+0.0000P] where P=(Fo^2^+2Fc^2^)/3'
_refine_ls_weighting_scheme calc
_refine_ls_wR_factor_gt 0.1162
_refine_ls_wR_factor_ref 0.1292
_reflns_number_gt 3180
_reflns_number_total 5714
_reflns_threshold_expression >2sigma(I)
_cod_data_source_file cg100688z_si_002.cif
_cod_data_source_block 6
_cod_original_sg_symbol_Hall '-P 1 '
_cod_original_sg_symbol_H-M 'P -1 '
_cod_database_code 4501908

loop_
_symmetry_equiv_pos_as_xyz
'x, y, z'
'-x, -y, -z'

loop_
_atom_site_label
_atom_site_type_symbol
_atom_site_fract_x
_atom_site_fract_y
_atom_site_fract_z
_atom_site_U_iso_or_equiv
_atom_site_adp_type
_atom_site_occupancy
_atom_site_symmetry_multiplicity
_atom_site_calc_flag
_atom_site_refinement_flags
_atom_site_disorder_assembly
_atom_site_disorder_group
Zn1 Zn 0.52261(5) 0.17900(4) 0.12159(4) 0.03535(16) Uani 1 1 d . . .
C2 C 0.1364(4) 0.0049(3) -0.0099(3) 0.0342(8) Uani 1 1 d . . .
O4 O 0.3541(2) 0.1191(2) 0.0103(2) 0.0410(6) Uani 1 1 d . . .
N3 N 0.6223(3) 0.5667(3) 0.1386(3) 0.0456(8) Uani 1 1 d . . .
N2 N 0.4307(4) 0.3360(3) 0.2481(3) 0.0494(9) Uani 1 1 d . . .
O3 O 0.3228(3) -0.0979(2) -0.0525(3) 0.0511(8) Uani 1 1 d . . .
C10 C 0.6949(4) 0.5201(3) 0.0464(4) 0.0453(10) Uani 1 1 d . . .
O2 O 0.6590(4) 0.2011(3) 0.3408(3) 0.0765(10) Uani 1 1 d . . .
C4 C -0.0883(4) -0.1113(3) -0.0602(3) 0.0426(9) Uani 1 1 d . . .
H4 H -0.1475 -0.1867 -0.1013 0.051 Uiso 1 1 calc R . .
C1 C 0.2822(4) 0.0079(3) -0.0188(3) 0.0361(9) Uani 1 1 d . . .
C9 C 0.6808(4) 0.3853(3) 0.0234(3) 0.0407(9) Uani 1 1 d . . .
C3 C 0.0468(4) -0.1065(3) -0.0698(3) 0.0433(10) Uani 1 1 d . . .
H3 H 0.0776 -0.1789 -0.1170 0.052 Uiso 1 1 calc R . .
N1 N 0.6005(3) 0.3525(3) 0.0994(3) 0.0389(8) Uani 1 1 d . . .
O1 O 0.4843(4) 0.0706(3) 0.2236(3) 0.0611(9) Uani 1 1 d . . .
C15 C 0.5681(4) 0.4624(3) 0.1658(3) 0.0410(9) Uani 1 1 d . . .
C6 C 0.5309(5) 0.0546(4) 0.4138(3) 0.0484(11) Uani 1 1 d . . .
C11 C 0.7689(5) 0.5820(4) -0.0163(4) 0.0672(14) Uani 1 1 d . . .
H11 H 0.7770 0.6715 -0.0006 0.081 Uiso 1 1 calc R . .
C16 C 0.4798(4) 0.4591(4) 0.2561(3) 0.0442(10) Uani 1 1 d . . .
C17 C 0.4474(5) 0.5641(4) 0.3421(4) 0.0636(13) Uani 1 1 d . . .
H17 H 0.4846 0.6485 0.3491 0.076 Uiso 1 1 calc R . .
C14 C 0.7419(4) 0.3087(4) -0.0658(4) 0.0522(11) Uani 1 1 d . . .
H14 H 0.7326 0.2189 -0.0832 0.063 Uiso 1 1 calc R . .
C21 C 0.6125(5) 0.7060(3) 0.1878(4) 0.0603(13) Uani 1 1 d . B .
H21A H 0.5244 0.7149 0.2114 0.072 Uiso 1 1 calc R . .
H21B H 0.6229 0.7470 0.1277 0.072 Uiso 1 1 calc R . .
C5 C 0.5627(6) 0.1132(4) 0.3186(4) 0.0592(13) Uani 1 1 d . . .
C7 C 0.4191(5) -0.0376(4) 0.3946(4) 0.0547(12) Uani 1 1 d . . .
H7 H 0.3638 -0.0637 0.3231 0.066 Uiso 1 1 calc R . .
C19 C 0.3073(5) 0.4192(5) 0.4061(4) 0.0692(14) Uani 1 1 d . . .
H19 H 0.2456 0.4022 0.4540 0.083 Uiso 1 1 calc R . .
C13 C 0.8167(5) 0.3724(5) -0.1268(4) 0.0703(14) Uani 1 1 d . . .
H13 H 0.8598 0.3242 -0.1861 0.084 Uiso 1 1 calc R . .
C20 C 0.3478(5) 0.3193(4) 0.3219(4) 0.0619(13) Uani 1 1 d . . .
H20 H 0.3144 0.2345 0.3170 0.074 Uiso 1 1 calc R . .
C8 C 0.3882(5) -0.0917(4) 0.4804(4) 0.0555(12) Uani 1 1 d . . .
H8 H 0.3121 -0.1535 0.4664 0.067 Uiso 1 1 calc R . .
C12 C 0.8301(6) 0.5065(5) -0.1028(5) 0.0774(15) Uani 1 1 d . . .
H12 H 0.8817 0.5454 -0.1464 0.093 Uiso 1 1 calc R . .
C18 C 0.3597(6) 0.5418(5) 0.4169(4) 0.0741(15) Uani 1 1 d . . .
H18 H 0.3367 0.6112 0.4747 0.089 Uiso 1 1 calc R . .
C26 C 0.9140(14) 0.3712(16) 0.3695(14) 0.257(7) Uani 1 1 d D . .
C22 C 0.7202(6) 0.7769(5) 0.2952(7) 0.115(3) Uani 1 1 d . . .
H22A H 0.7113 0.8683 0.3190 0.138 Uiso 1 1 calc R A 1
H22B H 0.6971 0.7451 0.3588 0.138 Uiso 1 1 calc R A 1
C23 C 0.8576(15) 0.7691(14) 0.2870(14) 0.110(5) Uiso 0.548(13) 1 d PD B 1
C24 C 0.946(2) 0.8208(17) 0.4049(16) 0.179(8) Uiso 0.548(13) 1 d PD B 1
C25 C 0.9344(11) 0.9538(16) 0.476(2) 0.225(12) Uiso 0.548(13) 1 d PD . 1
O5 O 0.9153(18) 0.4423(14) 0.3137(13) 0.168(6) Uiso 0.548(13) 1 d P B 1
C23' C 0.8515(17) 0.8052(15) 0.2401(14) 0.096(5) Uiso 0.452(13) 1 d P B 2
C24' C 0.9669(18) 0.8852(18) 0.3557(16) 0.123(6) Uiso 0.452(13) 1 d P B 2
C25' C 0.9467(19) 1.0143(18) 0.3901(16) 0.133(7) Uiso 0.452(13) 1 d P B 2
O5' O 0.8131(13) 0.4390(10) 0.3503(10) 0.116(5) Uiso 0.452(13) 1 d PD B 2

loop_
_atom_site_aniso_label
_atom_site_aniso_U_11
_atom_site_aniso_U_22
_atom_site_aniso_U_33
_atom_site_aniso_U_23
_atom_site_aniso_U_13
_atom_site_aniso_U_12
Zn1 0.0325(3) 0.0308(2) 0.0452(3) 0.01392(17) 0.00994(19) 0.00633(18)
C2 0.028(2) 0.0320(19) 0.045(2) 0.0154(16) 0.0084(17) 0.0059(17)
O4 0.0227(15) 0.0394(14) 0.0654(18) 0.0255(12) 0.0049(13) 0.0005(12)
N3 0.049(2) 0.0305(16) 0.055(2) 0.0125(14) 0.0011(18) 0.0032(16)
N2 0.059(3) 0.0406(18) 0.051(2) 0.0141(15) 0.0188(19) 0.0107(17)
O3 0.0353(17) 0.0373(15) 0.090(2) 0.0255(14) 0.0255(16) 0.0167(13)
C10 0.046(3) 0.035(2) 0.057(3) 0.0193(18) 0.003(2) 0.0029(19)
O2 0.103(3) 0.068(2) 0.067(2) 0.0326(18) 0.025(2) 0.005(2)
C4 0.033(2) 0.0327(19) 0.057(3) 0.0080(17) 0.010(2) 0.0017(17)
C1 0.028(2) 0.038(2) 0.048(2) 0.0206(17) 0.0083(18) 0.0061(19)
C9 0.039(3) 0.041(2) 0.045(2) 0.0176(17) 0.0061(19) 0.0077(19)
C3 0.034(2) 0.0265(19) 0.062(3) 0.0009(17) 0.012(2) 0.0084(18)
N1 0.037(2) 0.0311(16) 0.0500(19) 0.0132(14) 0.0081(16) 0.0061(14)
O1 0.096(3) 0.0509(17) 0.0438(18) 0.0210(14) 0.0153(18) 0.0193(17)
C15 0.042(3) 0.0286(19) 0.048(2) 0.0091(16) 0.000(2) 0.0045(18)
C6 0.071(3) 0.038(2) 0.042(3) 0.0165(18) 0.015(2) 0.017(2)
C11 0.080(4) 0.050(3) 0.081(3) 0.035(2) 0.019(3) 0.001(3)
C16 0.041(3) 0.040(2) 0.050(2) 0.0091(18) 0.005(2) 0.011(2)
C17 0.067(4) 0.045(2) 0.070(3) 0.003(2) 0.015(3) 0.008(2)
C14 0.053(3) 0.051(2) 0.060(3) 0.024(2) 0.019(2) 0.012(2)
C21 0.067(4) 0.025(2) 0.085(3) 0.013(2) 0.007(3) 0.008(2)
C5 0.091(4) 0.040(2) 0.057(3) 0.021(2) 0.028(3) 0.022(3)
C7 0.076(4) 0.051(2) 0.039(2) 0.0164(19) 0.004(2) 0.016(3)
C19 0.075(4) 0.079(3) 0.060(3) 0.020(2) 0.033(3) 0.024(3)
C13 0.077(4) 0.081(3) 0.065(3) 0.031(3) 0.030(3) 0.019(3)
C20 0.070(4) 0.058(3) 0.062(3) 0.020(2) 0.027(3) 0.010(2)
C8 0.069(3) 0.043(2) 0.056(3) 0.019(2) 0.010(3) 0.006(2)
C12 0.085(4) 0.074(3) 0.090(4) 0.047(3) 0.033(3) 0.003(3)
C18 0.088(4) 0.062(3) 0.070(3) 0.005(2) 0.034(3) 0.026(3)
C26 0.137(11) 0.35(2) 0.228(15) 0.027(14) -0.025(10) 0.034(13)
C22 0.068(5) 0.048(3) 0.184(7) -0.027(4) 0.017(4) 0.000(3)

loop_
_atom_type_symbol
_atom_type_description
_atom_type_scat_dispersion_real
_atom_type_scat_dispersion_imag
_atom_type_scat_source
C C 0.0033 0.0016 'International Tables Vol C Tables 4.2.6.8 and 6.1.1.4'
H H 0.0000 0.0000 'International Tables Vol C Tables 4.2.6.8 and 6.1.1.4'
N N 0.0061 0.0033 'International Tables Vol C Tables 4.2.6.8 and 6.1.1.4'
O O 0.0106 0.0060 'International Tables Vol C Tables 4.2.6.8 and 6.1.1.4'
Zn Zn 0.2839 1.4301 'International Tables Vol C Tables 4.2.6.8 and 6.1.1.4'

loop_
_geom_angle_atom_site_label_1
_geom_angle_atom_site_label_2
_geom_angle_atom_site_label_3
_geom_angle
_geom_angle_site_symmetry_1
_geom_angle_site_symmetry_3
O1 Zn1 O4 98.49(13) . .
O1 Zn1 O3 98.29(12) . 2_655
O4 Zn1 O3 112.20(11) . 2_655
O1 Zn1 N1 150.99(13) . .
O4 Zn1 N1 104.17(11) . .
O3 Zn1 N1 89.75(11) 2_655 .
O1 Zn1 N2 87.22(12) . .
O4 Zn1 N2 92.14(12) . .
O3 Zn1 N2 153.73(12) 2_655 .
N1 Zn1 N2 74.20(12) . .
C3 C2 C4 118.7(3) . 2
C3 C2 C1 120.2(3) . .
C4 C2 C1 121.1(3) 2 .
C1 O4 Zn1 126.5(2) . .
C15 N3 C10 106.6(3) . .
C15 N3 C21 131.2(4) . .
C10 N3 C21 122.2(3) . .
C20 N2 C16 117.8(3) . .
C20 N2 Zn1 126.7(3) . .
C16 N2 Zn1 115.1(3) . .
C1 O3 Zn1 141.7(3) . 2_655
C11 C10 N3 131.8(4) . .
C11 C10 C9 122.2(4) . .
N3 C10 C9 106.0(3) . .
C3 C4 C2 120.7(4) . 2
C3 C4 H4 119.7 . .
C2 C4 H4 119.7 2 .
O3 C1 O4 125.8(3) . .
O3 C1 C2 117.2(3) . .
O4 C1 C2 117.1(3) . .
N1 C9 C14 131.1(3) . .
N1 C9 C10 108.5(3) . .
C14 C9 C10 120.4(4) . .
C4 C3 C2 120.7(3) . .
C4 C3 H3 119.7 . .
C2 C3 H3 119.7 . .
C15 N1 C9 106.3(3) . .
C15 N1 Zn1 119.2(3) . .
C9 N1 Zn1 134.4(2) . .
C5 O1 Zn1 110.5(3) . .
N1 C15 N3 112.5(4) . .
N1 C15 C16 119.4(3) . .
N3 C15 C16 128.1(3) . .
C8 C6 C7 118.9(4) 2_656 .
C8 C6 C5 121.3(5) 2_656 .
C7 C6 C5 119.8(4) . .
C12 C11 C10 117.2(4) . .
C12 C11 H11 121.4 . .
C10 C11 H11 121.4 . .
N2 C16 C17 120.9(4) . .
N2 C16 C15 111.5(3) . .
C17 C16 C15 127.6(4) . .
C18 C17 C16 119.3(4) . .
C18 C17 H17 120.4 . .
C16 C17 H17 120.4 . .
C13 C14 C9 116.7(4) . .
C13 C14 H14 121.7 . .
C9 C14 H14 121.7 . .
N3 C21 C22 112.1(4) . .
N3 C21 H21A 109.2 . .
C22 C21 H21A 109.2 . .
N3 C21 H21B 109.2 . .
C22 C21 H21B 109.2 . .
H21A C21 H21B 107.9 . .
O2 C5 O1 125.1(4) . .
O2 C5 C6 118.4(5) . .
O1 C5 C6 116.5(5) . .
C6 C7 C8 120.6(4) . .
C6 C7 H7 119.7 . .
C8 C7 H7 119.7 . .
C18 C19 C20 118.1(5) . .
C18 C19 H19 121.0 . .
C20 C19 H19 121.0 . .
C14 C13 C12 122.4(4) . .
C14 C13 H13 118.8 . .
C12 C13 H13 118.8 . .
N2 C20 C19 124.2(4) . .
N2 C20 H20 117.9 . .
C19 C20 H20 117.9 . .
C6 C8 C7 120.5(4) 2_656 .
C6 C8 H8 119.8 2_656 .
C7 C8 H8 119.8 . .
C11 C12 C13 121.2(5) . .
C11 C12 H12 119.4 . .
C13 C12 H12 119.4 . .
C19 C18 C17 119.7(4) . .
C19 C18 H18 120.2 . .
C17 C18 H18 120.2 . .
O5 C26 O5' 53.6(10) . .
C23 C22 C21 120.6(8) . .
C23 C22 C23' 29.7(7) . .
C21 C22 C23' 104.6(8) . .
C23 C22 H22A 107.2 . .
C21 C22 H22A 107.2 . .
C23' C22 H22A 90.8 . .
C23 C22 H22B 107.2 . .
C21 C22 H22B 107.2 . .
C23' C22 H22B 136.7 . .
H22A C22 H22B 106.8 . .
C22 C23 C24 113.8(13) . .
C25 C24 C23 115.3(14) . .
C24 C25 C25 116(2) . 2_776
C22 C23' C24' 104.7(11) . .
C25' C24' C23' 106.6(14) . .

loop_
_geom_bond_atom_site_label_1
_geom_bond_atom_site_label_2
_geom_bond_distance
_geom_bond_site_symmetry_2
Zn1 O1 1.985(3) .
Zn1 O4 1.987(3) .
Zn1 O3 2.015(2) 2_655
Zn1 N1 2.071(3) .
Zn1 N2 2.278(3) .
C2 C3 1.384(5) .
C2 C4 1.384(5) 2
C2 C1 1.491(5) .
O4 C1 1.271(4) .
N3 C15 1.350(5) .
N3 C10 1.389(5) .
N3 C21 1.475(4) .
N2 C20 1.317(5) .
N2 C16 1.349(5) .
O3 C1 1.237(4) .
O3 Zn1 2.015(2) 2_655
C10 C11 1.376(6) .
C10 C9 1.400(5) .
O2 C5 1.234(6) .
C4 C3 1.384(5) .
C4 C2 1.384(5) 2
C4 H4 0.9300 .
C9 N1 1.378(5) .
C9 C14 1.392(5) .
C3 H3 0.9300 .
N1 C15 1.322(4) .
O1 C5 1.261(6) .
C15 C16 1.478(6) .
C6 C8 1.374(6) 2_656
C6 C7 1.377(6) .
C6 C5 1.517(6) .
C11 C12 1.368(7) .
C11 H11 0.9300 .
C16 C17 1.388(5) .
C17 C18 1.377(7) .
C17 H17 0.9300 .
C14 C13 1.375(6) .
C14 H14 0.9300 .
C21 C22 1.551(7) .
C21 H21A 0.9700 .
C21 H21B 0.9700 .
C7 C8 1.381(6) .
C7 H7 0.9300 .
C19 C18 1.344(7) .
C19 C20 1.377(6) .
C19 H19 0.9300 .
C13 C12 1.392(6) .
C13 H13 0.9300 .
C20 H20 0.9300 .
C8 C6 1.374(6) 2_656
C8 H8 0.9300 .
C12 H12 0.9300 .
C18 H18 0.9300 .
C26 O5 1.174(19) .
C26 O5' 1.378(13) .
C22 C23 1.418(15) .
C22 C23' 1.581(18) .
C22 H22A 0.9700 .
C22 H22B 0.9700 .
C23 C24 1.521(9) .
C24 C25 1.473(10) .
C25 C25 1.521(10) 2_776
C23' C24' 1.67(2) .
C24' C25' 1.39(2) .

loop_
_geom_torsion_atom_site_label_1
_geom_torsion_atom_site_label_2
_geom_torsion_atom_site_label_3
_geom_torsion_atom_site_label_4
_geom_torsion
_geom_torsion_site_symmetry_1
_geom_torsion_site_symmetry_4
O1 Zn1 O4 C1 -29.1(3) . .
O3 Zn1 O4 C1 73.5(3) 2_655 .
N1 Zn1 O4 C1 169.1(3) . .
N2 Zn1 O4 C1 -116.6(3) . .
O1 Zn1 N2 C20 -21.0(4) . .
O4 Zn1 N2 C20 77.4(4) . .
O3 Zn1 N2 C20 -124.1(4) 2_655 .
N1 Zn1 N2 C20 -178.4(4) . .
O1 Zn1 N2 C16 150.7(3) . .
O4 Zn1 N2 C16 -110.9(3) . .
O3 Zn1 N2 C16 47.6(4) 2_655 .
N1 Zn1 N2 C16 -6.7(3) . .
C15 N3 C10 C11 179.4(5) . .
C21 N3 C10 C11 0.3(7) . .
C15 N3 C10 C9 -0.6(4) . .
C21 N3 C10 C9 -179.7(3) . .
Zn1 O3 C1 O4 -20.4(7) 2_655 .
Zn1 O3 C1 C2 160.5(3) 2_655 .
Zn1 O4 C1 O3 -50.1(5) . .
Zn1 O4 C1 C2 129.0(3) . .
C3 C2 C1 O3 -19.4(5) . .
C4 C2 C1 O3 158.9(3) 2 .
C3 C2 C1 O4 161.5(3) . .
C4 C2 C1 O4 -20.2(5) 2 .
C11 C10 C9 N1 -179.4(4) . .
N3 C10 C9 N1 0.6(4) . .
C11 C10 C9 C14 -0.3(7) . .
N3 C10 C9 C14 179.7(4) . .
C2 C4 C3 C2 -0.3(6) 2 .
C4 C2 C3 C4 0.3(6) 2 .
C1 C2 C3 C4 178.6(3) . .
C14 C9 N1 C15 -179.3(4) . .
C10 C9 N1 C15 -0.3(4) . .
C14 C9 N1 Zn1 -2.1(7) . .
C10 C9 N1 Zn1 176.9(3) . .
O1 Zn1 N1 C15 -49.5(4) . .
O4 Zn1 N1 C15 90.8(3) . .
O3 Zn1 N1 C15 -156.3(3) 2_655 .
N2 Zn1 N1 C15 2.6(3) . .
O1 Zn1 N1 C9 133.6(4) . .
O4 Zn1 N1 C9 -86.1(4) . .
O3 Zn1 N1 C9 26.8(4) 2_655 .
N2 Zn1 N1 C9 -174.3(4) . .
O4 Zn1 O1 C5 -164.1(3) . .
O3 Zn1 O1 C5 81.9(3) 2_655 .
N1 Zn1 O1 C5 -22.8(4) . .
N2 Zn1 O1 C5 -72.3(3) . .
C9 N1 C15 N3 -0.1(4) . .
Zn1 N1 C15 N3 -177.8(2) . .
C9 N1 C15 C16 179.2(4) . .
Zn1 N1 C15 C16 1.5(5) . .
C10 N3 C15 N1 0.4(4) . .
C21 N3 C15 N1 179.4(4) . .
C10 N3 C15 C16 -178.7(4) . .
C21 N3 C15 C16 0.2(7) . .
N3 C10 C11 C12 179.5(5) . .
C9 C10 C11 C12 -0.5(7) . .
C20 N2 C16 C17 2.2(6) . .
Zn1 N2 C16 C17 -170.3(3) . .
C20 N2 C16 C15 -178.4(4) . .
Zn1 N2 C16 C15 9.1(4) . .
N1 C15 C16 N2 -7.3(5) . .
N3 C15 C16 N2 171.8(4) . .
N1 C15 C16 C17 172.1(4) . .
N3 C15 C16 C17 -8.8(7) . .
N2 C16 C17 C18 -2.6(7) . .
C15 C16 C17 C18 178.1(4) . .
N1 C9 C14 C13 179.9(4) . .
C10 C9 C14 C13 1.0(6) . .
C15 N3 C21 C22 87.4(6) . .
C10 N3 C21 C22 -93.8(5) . .
Zn1 O1 C5 O2 -7.2(5) . .
Zn1 O1 C5 C6 170.0(3) . .
C8 C6 C5 O2 -4.3(6) 2_656 .
C7 C6 C5 O2 175.8(4) . .
C8 C6 C5 O1 178.3(4) 2_656 .
C7 C6 C5 O1 -1.6(5) . .
C8 C6 C7 C8 0.3(6) 2_656 .
C5 C6 C7 C8 -179.7(3) . .
C9 C14 C13 C12 -0.9(7) . .
C16 N2 C20 C19 0.6(7) . .
Zn1 N2 C20 C19 172.1(4) . .
C18 C19 C20 N2 -2.8(8) . .
C6 C7 C8 C6 -0.3(6) . 2_656
C10 C11 C12 C13 0.6(8) . .
C14 C13 C12 C11 0.1(8) . .
C20 C19 C18 C17 2.2(8) . .
C16 C17 C18 C19 0.3(8) . .
N3 C21 C22 C23 53.3(11) . .
N3 C21 C22 C23' 80.7(8) . .
C21 C22 C23 C24 -168.6(10) . .
C23' C22 C23 C24 128(2) . .
C22 C23 C24 C25 -54(2) . .
C23 C24 C25 C25 -130(3) . 2_776
C23 C22 C23' C24' -54.2(17) . .
C21 C22 C23' C24' 178.5(8) . .
C22 C23' C24' C25' -81.5(16) . .
